data_7023325
loop_
_publ_author_name
'Xu, Xinxin'
'Cui, Zhongping'
'Qi, Ji'
'Liu, Xiaoxia'

_publ_section_title
;
 Fabrication of Ag/CPs composite material, an effective strategy to
 improve the photocatalytic performance of coordination polymers under
 visible irradiation.
;
_journal_issue 37
_journal_name_full 'Dalton transactions (Cambridge, England : 2003)'
_journal_page_first 13546
_journal_page_last 13553
_journal_paper_doi 10.1039/c3dt51178b
_journal_volume 42
_journal_year 2013
_chemical_formula_sum 'C24 H16 Mn N2 O4'
_chemical_formula_weight 451.33
_chemical_name_systematic
;
?
;
_space_group_IT_number 15
_symmetry_cell_setting monoclinic
_symmetry_space_group_name_Hall '-C 2yc'
_symmetry_space_group_name_H-M 'C 1 2/c 1'
_atom_sites_solution_hydrogens geom
_atom_sites_solution_primary direct
_atom_sites_solution_secondary difmap
_audit_creation_method SHELXL-97
_cell_angle_alpha 90.00
_cell_angle_beta 99.927(4)
_cell_angle_gamma 90.00
_cell_formula_units_Z 4
_cell_length_a 25.655(8)
_cell_length_b 11.570(4)
_cell_length_c 7.024(2)
_cell_measurement_reflns_used 6438
_cell_measurement_temperature 293(2)
_cell_measurement_theta_max 26.05
_cell_measurement_theta_min 1.61
_cell_volume 2053.7(11)
_computing_cell_refinement 'SAINT (Bruker, 1999)'
_computing_data_collection 'SMART (Bruker, 1997)'
_computing_data_reduction SAINT
_computing_molecular_graphics 'SHELXTL-PLUS (Sheldrick, 1990)'
_computing_publication_material SHELXL-97
_computing_structure_refinement 'SHELXL-97 (Sheldrick, 1997)'
_computing_structure_solution 'SHELXS-97 (Sheldrick, 1990)'
_diffrn_ambient_temperature 293(2)
_diffrn_measured_fraction_theta_full 0.998
_diffrn_measured_fraction_theta_max 0.998
_diffrn_measurement_device_type 'Bruker APEX CCD area-detector'
_diffrn_measurement_method '\w scans'
_diffrn_radiation_monochromator graphite
_diffrn_radiation_source 'fine-focus sealed tube'
_diffrn_radiation_type MoK\a
_diffrn_radiation_wavelength 0.71073
_diffrn_reflns_av_R_equivalents 0.0193
_diffrn_reflns_av_sigmaI/netI 0.0211
_diffrn_reflns_limit_h_max 31
_diffrn_reflns_limit_h_min -30
_diffrn_reflns_limit_k_max 14
_diffrn_reflns_limit_k_min -14
_diffrn_reflns_limit_l_max 8
_diffrn_reflns_limit_l_min -7
_diffrn_reflns_number 6438
_diffrn_reflns_theta_full 26.05
_diffrn_reflns_theta_max 26.05
_diffrn_reflns_theta_min 1.61
_exptl_absorpt_coefficient_mu 0.677
_exptl_absorpt_correction_T_max 0.768
_exptl_absorpt_correction_T_min 0.740
_exptl_absorpt_correction_type multi-scan
_exptl_absorpt_process_details 'SADABS (Sheldrick, 1996)'
_exptl_crystal_colour brown
_exptl_crystal_density_diffrn 1.460
_exptl_crystal_density_method 'not measured'
_exptl_crystal_description block
_exptl_crystal_F_000 924
_exptl_crystal_size_max 0.46
_exptl_crystal_size_mid 0.44
_exptl_crystal_size_min 0.39
_refine_diff_density_max 0.262
_refine_diff_density_min -0.392
_refine_diff_density_rms 0.102
_refine_ls_extinction_method none
_refine_ls_goodness_of_fit_ref 1.027
_refine_ls_hydrogen_treatment mixed
_refine_ls_matrix_type full
_refine_ls_number_parameters 149
_refine_ls_number_reflns 2042
_refine_ls_number_restraints 0
_refine_ls_restrained_S_all 1.027
_refine_ls_R_factor_all 0.0334
_refine_ls_R_factor_gt 0.0315
_refine_ls_shift/su_max 0.001
_refine_ls_shift/su_mean 0.000
_refine_ls_structure_factor_coef Fsqd
_refine_ls_weighting_details 'calc w=1/[\s^2^(Fo^2^)+(0.0900P)^2^+0.0000P] where P=(Fo^2^+2Fc^2^)/3'
_refine_ls_weighting_scheme calc
_refine_ls_wR_factor_gt 0.1013
_refine_ls_wR_factor_ref 0.1051
_reflns_number_gt 1895
_reflns_number_total 2042
_reflns_threshold_expression >2sigma(I)
_cod_data_source_file c3dt51178b.txt
_cod_data_source_block 2
_cod_depositor_comments
;
The following automatic conversions were performed:

'_symmetry_cell_setting' value 'Monoclinic' changed to 'monoclinic'
according to /home/saulius/struct/CIF-dictionaries/cif_core.dic
dictionary named 'cif_core.dic' version 2.4.2 from 2011-04-26.

Automatic conversion script
Id: cif_fix_values 1891 2012-01-12 08:04:46Z andrius 
;
_cod_original_cell_volume 2053.6(11)
_cod_original_sg_symbol_H-M C2/c
_cod_database_code 7023325

loop_
_symmetry_equiv_pos_as_xyz
'x, y, z'
'-x, y, -z+1/2'
'x+1/2, y+1/2, z'
'-x+1/2, y+1/2, -z+1/2'
'-x, -y, -z'
'x, -y, z-1/2'
'-x+1/2, -y+1/2, -z'
'x+1/2, -y+1/2, z-1/2'

loop_
_atom_site_label
_atom_site_type_symbol
_atom_site_fract_x
_atom_site_fract_y
_atom_site_fract_z
_atom_site_U_iso_or_equiv
_atom_site_adp_type
_atom_site_occupancy
_atom_site_symmetry_multiplicity
_atom_site_calc_flag
_atom_site_refinement_flags
Mn1 Mn 0.5000 -0.12030(2) 0.7500 0.02785(16) Uani 1 2 d S
O2 O 0.56871(4) -0.02426(9) 0.72485(14) 0.0389(3) Uani 1 1 d .
N1 N 0.55113(5) -0.28498(10) 0.72527(16) 0.0342(3) Uani 1 1 d .
C12 C 0.52738(6) -0.38832(11) 0.7388(2) 0.0340(4) Uani 1 1 d .
C10 C 0.55387(7) -0.49443(12) 0.7302(2) 0.0437(4) Uani 1 1 d .
C1 C 0.56935(5) 0.07609(11) 0.65537(18) 0.0300(3) Uani 1 1 d .
C8 C 0.63138(8) -0.38538(16) 0.6999(3) 0.0572(5) Uani 1 1 d .
H8A H 0.6669 -0.3814 0.6883 0.069 Uiso 1 1 calc R
C7 C 0.60150(6) -0.28378(14) 0.7056(2) 0.0437(4) Uani 1 1 d .
H7A H 0.6178 -0.2129 0.6950 0.052 Uiso 1 1 calc R
C9 C 0.60753(8) -0.48923(15) 0.7118(3) 0.0569(5) Uani 1 1 d .
H9A H 0.6267 -0.5571 0.7076 0.068 Uiso 1 1 calc R
C3 C 0.65686(6) 0.11691(12) 0.8497(2) 0.0396(4) Uani 1 1 d .
C2 C 0.62033(6) 0.14144(13) 0.7010(2) 0.0364(3) Uani 1 1 d .
C6 C 0.72292(6) 0.27322(15) 0.8160(2) 0.0472(4) Uani 1 1 d .
H6A H 0.7052 0.2893 0.6918 0.057 Uiso 1 1 calc R
C4 C 0.70516(5) 0.18396(13) 0.9217(2) 0.0401(3) Uani 1 1 d .
C11 C 0.52521(8) -0.60116(14) 0.7403(3) 0.0563(5) Uani 1 1 d .
H11A H 0.5425 -0.6712 0.7330 0.068 Uiso 1 1 calc R
C5 C 0.73313(6) 0.16161(15) 1.1054(3) 0.0479(4) Uani 1 1 d .
H5A H 0.7222 0.1017 1.1775 0.057 Uiso 1 1 calc R
O1 O 0.53103(4) 0.12754(7) 0.55657(15) 0.0356(3) Uani 1 1 d .
H2 H 0.6513(7) 0.0541(16) 0.919(3) 0.057(5) Uiso 1 1 d .
H1 H 0.6231(6) 0.2089(15) 0.628(2) 0.049(5) Uiso 1 1 d .

loop_
_atom_site_aniso_label
_atom_site_aniso_U_11
_atom_site_aniso_U_22
_atom_site_aniso_U_33
_atom_site_aniso_U_23
_atom_site_aniso_U_13
_atom_site_aniso_U_12
Mn1 0.0211(2) 0.0205(2) 0.0385(2) 0.000 -0.00486(14) 0.000
O2 0.0289(5) 0.0293(5) 0.0539(6) 0.0051(4) -0.0061(4) -0.0079(4)
N1 0.0350(6) 0.0284(6) 0.0377(6) -0.0003(5) 0.0019(5) 0.0022(5)
C12 0.0475(9) 0.0251(7) 0.0276(7) 0.0005(4) 0.0016(6) 0.0053(5)
C10 0.0655(11) 0.0292(7) 0.0357(7) 0.0011(5) 0.0071(7) 0.0115(7)
C1 0.0257(6) 0.0288(6) 0.0331(7) -0.0039(5) -0.0014(5) -0.0048(5)
C8 0.0446(11) 0.0624(12) 0.0649(12) 0.0005(8) 0.0107(9) 0.0192(8)
C7 0.0395(8) 0.0408(8) 0.0507(8) -0.0003(7) 0.0073(7) 0.0064(6)
C9 0.0707(12) 0.0436(9) 0.0567(9) 0.0021(7) 0.0118(9) 0.0293(9)
C3 0.0276(8) 0.0384(8) 0.0495(9) 0.0001(6) -0.0026(7) -0.0105(5)
C2 0.0278(7) 0.0307(6) 0.0490(9) 0.0007(6) 0.0021(6) -0.0074(6)
C6 0.0318(7) 0.0559(9) 0.0486(8) 0.0062(7) -0.0077(6) -0.0116(7)
C4 0.0242(7) 0.0407(7) 0.0523(8) -0.0013(6) -0.0022(6) -0.0076(5)
C11 0.0985(16) 0.0239(7) 0.0457(9) 0.0002(6) 0.0101(10) 0.0126(8)
C5 0.0322(8) 0.0503(9) 0.0573(9) 0.0095(8) -0.0034(7) -0.0148(7)
O1 0.0298(6) 0.0342(5) 0.0384(6) -0.0020(4) -0.0065(4) 0.0009(3)

loop_
_atom_type_symbol
_atom_type_description
_atom_type_scat_dispersion_real
_atom_type_scat_dispersion_imag
_atom_type_scat_source
C C 0.0033 0.0016 'International Tables Vol C Tables 4.2.6.8 and 6.1.1.4'
H H 0.0000 0.0000 'International Tables Vol C Tables 4.2.6.8 and 6.1.1.4'
N N 0.0061 0.0033 'International Tables Vol C Tables 4.2.6.8 and 6.1.1.4'
O O 0.0106 0.0060 'International Tables Vol C Tables 4.2.6.8 and 6.1.1.4'
Mn Mn 0.3368 0.7283 'International Tables Vol C Tables 4.2.6.8 and 6.1.1.4'

loop_
_geom_angle_atom_site_label_1
_geom_angle_atom_site_label_2
_geom_angle_atom_site_label_3
_geom_angle
_geom_angle_site_symmetry_1
_geom_angle_site_symmetry_3
O2 Mn1 O2 116.67(6) . 2_656
O2 Mn1 O1 96.08(4) . 5_656
O2 Mn1 O1 86.25(4) 2_656 5_656
O2 Mn1 O1 86.25(4) . 6_556
O2 Mn1 O1 96.08(4) 2_656 6_556
O1 Mn1 O1 175.57(5) 5_656 6_556
O2 Mn1 N1 157.00(4) . 2_656
O2 Mn1 N1 86.31(5) 2_656 2_656
O1 Mn1 N1 85.84(4) 5_656 2_656
O1 Mn1 N1 90.54(4) 6_556 2_656
O2 Mn1 N1 86.31(5) . .
O2 Mn1 N1 157.00(4) 2_656 .
O1 Mn1 N1 90.54(4) 5_656 .
O1 Mn1 N1 85.84(4) 6_556 .
N1 Mn1 N1 70.74(7) 2_656 .
C1 O2 Mn1 125.62(9) . .
C7 N1 C12 118.46(12) . .
C7 N1 Mn1 124.76(10) . .
C12 N1 Mn1 116.74(10) . .
N1 C12 C10 122.70(16) . .
N1 C12 C12 117.86(8) . 2_656
C10 C12 C12 119.43(10) . 2_656
C12 C10 C9 116.98(15) . .
C12 C10 C11 119.26(16) . .
C9 C10 C11 123.76(16) . .
O1 C1 O2 126.24(12) . .
O1 C1 C2 116.87(12) . .
O2 C1 C2 116.85(12) . .
C9 C8 C7 118.96(18) . .
N1 C7 C8 122.72(16) . .
C8 C9 C10 120.16(15) . .
C2 C3 C4 127.10(14) . .
C3 C2 C1 122.70(14) . .
C5 C6 C4 120.52(15) 7_657 .
C5 C4 C6 117.99(13) . .
C5 C4 C3 119.31(14) . .
C6 C4 C3 122.63(14) . .
C11 C11 C10 121.30(10) 2_656 .
C6 C5 C4 121.48(15) 7_657 .
C1 O1 Mn1 130.69(9) . 5_656

loop_
_geom_bond_atom_site_label_1
_geom_bond_atom_site_label_2
_geom_bond_distance
_geom_bond_site_symmetry_2
Mn1 O2 2.1167(11) .
Mn1 O2 2.1167(11) 2_656
Mn1 O1 2.1649(12) 5_656
Mn1 O1 2.1649(12) 6_556
Mn1 N1 2.3365(13) 2_656
Mn1 N1 2.3365(13) .
O2 C1 1.2605(16) .
N1 C7 1.3233(19) .
N1 C12 1.3527(17) .
C12 C10 1.4096(19) .
C12 C12 1.440(3) 2_656
C10 C9 1.406(3) .
C10 C11 1.445(2) .
C1 O1 1.2518(16) .
C1 C2 1.4968(18) .
C8 C9 1.357(3) .
C8 C7 1.407(2) .
C3 C2 1.309(2) .
C3 C4 1.4756(19) .
C6 C5 1.389(2) 7_657
C6 C4 1.394(2) .
C4 C5 1.388(2) .
C11 C11 1.324(4) 2_656
C5 C6 1.389(2) 7_657
O1 Mn1 2.1649(12) 5_656
